data_2103273
loop_
_publ_author_name
'Farrell, Dorcas M. M.'
'Glidewell, Christopher'
'Low, John N.'
'Skakle, Janet M. S.'
'Zakaria, Choudhury M.'

_publ_section_title
;
 Polymorphs and pseudopolymorphs of
 <i>N</i>,<i>N</i>'-dithiobisphthalimide
;
_journal_issue 2
_journal_name_full 'Acta Crystallographica Section B'
_journal_page_first 289
_journal_page_last 299
_journal_paper_doi 10.1107/S0108768101020006
_journal_volume 58
_journal_year 2002
_chemical_formula_moiety 'C16 H8 N2 O4 S2'
_chemical_formula_sum 'C16 H8 N2 O4 S2'
_chemical_formula_weight 356.36
_chemical_name_systematic
;
N,N'-Dithiodiphthalimide
;
_space_group_IT_number 14
_symmetry_cell_setting monoclinic
_symmetry_space_group_name_Hall '-P 2ybc'
_symmetry_space_group_name_H-M 'P 1 21/c 1'
_atom_sites_solution_hydrogens geom
_atom_sites_solution_primary direct
_atom_sites_solution_secondary difmap
_cell_angle_alpha 90.00
_cell_angle_beta 98.9640(5)
_cell_angle_gamma 90.00
_cell_formula_units_Z 8
_cell_length_a 13.5052(2)
_cell_length_b 7.87400(10)
_cell_length_c 29.2050(5)
_cell_measurement_reflns_used 6776
_cell_measurement_temperature 120(2)
_cell_measurement_theta_max 27.45
_cell_measurement_theta_min 2.95
_cell_volume 3067.73(8)
_computing_cell_refinement 'DENZO-SMN (Otwinowski & Minor, 1997)'
_computing_data_collection 'Kappa-CCD server software (Nonius, 1997)'
_computing_data_reduction 'DENZO-SMN (Otwinowski & Minor, 1997)'
_computing_molecular_graphics 'PLATON (Spek, 2001)'
_computing_publication_material 'SHELXL-97 (Sheldrick, 1997b) and PRPKAPPA (Ferguson, 1999)'
_computing_structure_refinement 'SHELXL-97 (Sheldrick, 1997b)'
_computing_structure_solution 'SHELXS-97 (Sheldrick, 1997a)'
_diffrn_ambient_temperature 120(2)
_diffrn_measured_fraction_theta_full 0.966
_diffrn_measured_fraction_theta_max 0.966
_diffrn_measurement_device_type Kappa-CCD
_diffrn_measurement_method '\f scans, and \w scans with \k offsets'
_diffrn_radiation_monochromator graphite
_diffrn_radiation_source 'fine-focus sealed X-ray tube'
_diffrn_radiation_type 'Mo K\a'
_diffrn_radiation_wavelength 0.71073
_diffrn_reflns_av_R_equivalents 0.0882
_diffrn_reflns_av_sigmaI/netI 0.0607
_diffrn_reflns_limit_h_max 17
_diffrn_reflns_limit_h_min -17
_diffrn_reflns_limit_k_max 10
_diffrn_reflns_limit_k_min -10
_diffrn_reflns_limit_l_max 37
_diffrn_reflns_limit_l_min -37
_diffrn_reflns_number 26075
_diffrn_reflns_theta_full 27.45
_diffrn_reflns_theta_max 27.45
_diffrn_reflns_theta_min 2.95
_diffrn_standards_decay_% 0
_exptl_absorpt_coefficient_mu 0.371
_exptl_absorpt_correction_T_max 0.9926
_exptl_absorpt_correction_T_min 0.9295
_exptl_absorpt_correction_type multi-scan
_exptl_absorpt_process_details 'DENZO-SMN (Otwinowski & Minor, 1997)'
_exptl_crystal_colour colourless
_exptl_crystal_density_diffrn 1.543
_exptl_crystal_density_method 'not measured'
_exptl_crystal_description plate
_exptl_crystal_F_000 1456
_exptl_crystal_size_max 0.20
_exptl_crystal_size_mid 0.07
_exptl_crystal_size_min 0.02
_refine_diff_density_max 0.608
_refine_diff_density_min -0.600
_refine_ls_extinction_method none
_refine_ls_goodness_of_fit_ref 1.042
_refine_ls_hydrogen_treatment constr
_refine_ls_matrix_type full
_refine_ls_number_parameters 433
_refine_ls_number_reflns 6776
_refine_ls_number_restraints 0
_refine_ls_restrained_S_all 1.042
_refine_ls_R_factor_all 0.0605
_refine_ls_R_factor_gt 0.0411
_refine_ls_shift/su_max 0.002
_refine_ls_shift/su_mean 0.000
_refine_ls_structure_factor_coef Fsqd
_refine_ls_weighting_details 'w=1/[\s^2^(Fo^2^)+(0.0713P)^2^] where P=(Fo^2^+2Fc^2^)/3'
_refine_ls_weighting_scheme calc
_refine_ls_wR_factor_gt 0.1071
_refine_ls_wR_factor_ref 0.1202
_reflns_number_gt 5280
_reflns_number_total 6776
_reflns_threshold_expression >2\s(I)
_cod_data_source_file na0132.cif
_cod_data_source_block 5
_cod_depositor_comments
;
The following automatic conversions were performed:
'_exptl_absorpt_correction_type' value 'Multi-scan' changed to
'multi-scan' according to
'/home/saulius/struct/CIF-dictionaries/cif_core.dic' dictionary named
'cif_core.dic' version 2.4.1 from 2010-06-29.

Automatic conversion script
Id: cif_fix_enum 1527 2010-12-29 10:47:43Z saulius 

The following automatic conversions were performed:

'_exptl_absorpt_correction_type' value 'Multi-scan' changed to
'multi-scan' according to
/home/saulius/struct/CIF-dictionaries/cif_core.dic dictionary named
'cif_core.dic' version 2.4.1 from 2010-06-29.

Automatic conversion script
Id: cif_fix_values 1715 2011-07-08 13:25:40Z adriana 
;
_cod_original_sg_symbol_H-M P21/c
_cod_database_code 2103273
_cod_database_fobs_code 2103273

loop_
_symmetry_equiv_pos_as_xyz
'x, y, z'
'-x, y+1/2, -z+1/2'
'-x, -y, -z'
'x, -y+1/2, z+1/2'

loop_
_atom_site_label
_atom_site_fract_x
_atom_site_fract_y
_atom_site_fract_z
_atom_site_U_iso_or_equiv
_atom_site_adp_type
_atom_site_calc_flag
_atom_site_refinement_flags
_atom_site_occupancy
_atom_site_type_symbol
S11 -0.24420(4) 0.57462(6) -0.071870(16) 0.01934(13) Uani d . 1 S
N11 -0.14413(11) 0.62029(19) -0.03194(5) 0.0172(3) Uani d . 1 N
C11 -0.14047(14) 0.5888(2) 0.01631(6) 0.0193(4) Uani d . 1 C
O11 -0.20470(10) 0.51447(17) 0.03304(5) 0.0252(3) Uani d . 1 O
C12 -0.06080(14) 0.7205(2) -0.04104(7) 0.0179(4) Uani d . 1 C
O12 -0.04923(10) 0.77010(17) -0.07869(5) 0.0239(3) Uani d . 1 O
C13 0.00065(14) 0.7459(2) 0.00528(7) 0.0179(4) Uani d . 1 C
C14 0.08970(14) 0.8347(2) 0.01665(7) 0.0212(4) Uani d . 1 C
C15 0.13082(15) 0.8414(2) 0.06334(7) 0.0253(5) Uani d . 1 C
C16 0.08536(16) 0.7611(3) 0.09709(7) 0.0274(5) Uani d . 1 C
C17 -0.00435(15) 0.6722(2) 0.08535(7) 0.0245(5) Uani d . 1 C
C18 -0.04603(14) 0.6674(2) 0.03898(6) 0.0180(4) Uani d . 1 C
S21 -0.32300(4) 0.79638(6) -0.078152(16) 0.01968(13) Uani d . 1 S
N21 -0.38538(12) 0.79693(19) -0.03214(6) 0.0195(4) Uani d . 1 N
C21 -0.34291(14) 0.8565(2) 0.01249(6) 0.0195(4) Uani d . 1 C
O21 -0.25950(10) 0.91405(18) 0.02228(5) 0.0260(3) Uani d . 1 O
C22 -0.48416(15) 0.7327(2) -0.03250(7) 0.0200(4) Uani d . 1 C
O22 -0.53487(10) 0.66983(19) -0.06555(5) 0.0281(3) Uani d . 1 O
C23 -0.50626(14) 0.7623(2) 0.01514(7) 0.0184(4) Uani d . 1 C
C24 -0.59268(15) 0.7274(2) 0.03343(7) 0.0214(4) Uani d . 1 C
C25 -0.59058(16) 0.7656(2) 0.08019(7) 0.0237(4) Uani d . 1 C
C26 -0.50607(15) 0.8326(2) 0.10724(7) 0.0243(4) Uani d . 1 C
C27 -0.41994(15) 0.8686(3) 0.08847(7) 0.0242(4) Uani d . 1 C
C28 -0.42202(14) 0.8334(2) 0.04208(7) 0.0191(4) Uani d . 1 C
S31 0.10432(4) 0.31123(7) 0.194488(19) 0.02881(15) Uani d . 1 S
N31 0.10882(12) 0.4339(2) 0.24233(6) 0.0242(4) Uani d . 1 N
C31 0.11793(14) 0.3694(2) 0.28861(7) 0.0232(4) Uani d . 1 C
O31 0.11131(12) 0.22189(17) 0.29834(6) 0.0346(4) Uani d . 1 O
C32 0.12446(15) 0.6130(3) 0.24234(7) 0.0228(4) Uani d . 1 C
O32 0.12819(12) 0.69731(19) 0.20820(5) 0.0346(4) Uani d . 1 O
C33 0.13886(14) 0.6646(2) 0.29152(7) 0.0200(4) Uani d . 1 C
C34 0.15675(15) 0.8245(3) 0.31067(8) 0.0266(5) Uani d . 1 C
C35 0.17462(16) 0.8354(3) 0.35848(8) 0.0300(5) Uani d . 1 C
C36 0.17290(17) 0.6915(3) 0.38643(8) 0.0320(5) Uani d . 1 C
C37 0.15286(16) 0.5319(3) 0.36676(7) 0.0275(5) Uani d . 1 C
C38 0.13674(15) 0.5208(2) 0.31913(7) 0.0214(4) Uani d . 1 C
S41 0.25028(4) 0.29204(6) 0.186064(17) 0.02413(14) Uani d . 1 S
N41 0.29752(12) 0.1252(2) 0.21909(5) 0.0202(4) Uani d . 1 N
C41 0.33845(14) 0.1370(2) 0.26688(7) 0.0201(4) Uani d . 1 C
O41 0.33890(11) 0.26371(18) 0.29007(5) 0.0288(3) Uani d . 1 O
C42 0.31169(14) -0.0391(2) 0.20078(6) 0.0187(4) Uani d . 1 C
O42 0.28951(10) -0.07959(18) 0.16090(4) 0.0251(3) Uani d . 1 O
C43 0.36174(14) -0.1385(2) 0.24097(7) 0.0187(4) Uani d . 1 C
C44 0.38989(15) -0.3082(2) 0.24283(7) 0.0244(5) Uani d . 1 C
C45 0.43508(15) -0.3698(3) 0.28582(7) 0.0274(5) Uani d . 1 C
C46 0.45167(16) -0.2658(3) 0.32464(7) 0.0271(5) Uani d . 1 C
C47 0.42348(15) -0.0959(3) 0.32242(7) 0.0245(4) Uani d . 1 C
C48 0.37841(14) -0.0350(2) 0.27983(6) 0.0193(4) Uani d . 1 C
H14 0.1212 0.8885 -0.0064 0.025 Uiso calc R 1 H
H15 0.1914 0.9024 0.0724 0.030 Uiso calc R 1 H
H16 0.1159 0.7670 0.1286 0.033 Uiso calc R 1 H
H17 -0.0356 0.6170 0.1083 0.029 Uiso calc R 1 H
H24 -0.6503 0.6800 0.0151 0.026 Uiso calc R 1 H
H25 -0.6488 0.7451 0.0939 0.028 Uiso calc R 1 H
H26 -0.5071 0.8542 0.1392 0.029 Uiso calc R 1 H
H27 -0.3621 0.9155 0.1068 0.029 Uiso calc R 1 H
H34 0.1568 0.9226 0.2918 0.032 Uiso calc R 1 H
H35 0.1884 0.9432 0.3727 0.036 Uiso calc R 1 H
H36 0.1856 0.7029 0.4192 0.038 Uiso calc R 1 H
H37 0.1504 0.4340 0.3855 0.033 Uiso calc R 1 H
H44 0.3789 -0.3788 0.2162 0.029 Uiso calc R 1 H
H45 0.4550 -0.4855 0.2886 0.033 Uiso calc R 1 H
H46 0.4830 -0.3117 0.3533 0.032 Uiso calc R 1 H
H47 0.4347 -0.0247 0.3490 0.029 Uiso calc R 1 H

loop_
_atom_site_aniso_label
_atom_site_aniso_U_11
_atom_site_aniso_U_22
_atom_site_aniso_U_33
_atom_site_aniso_U_12
_atom_site_aniso_U_13
_atom_site_aniso_U_23
S11 0.0193(3) 0.0183(2) 0.0195(2) -0.00238(18) 0.00014(19) -0.00025(18)
N11 0.0147(9) 0.0176(8) 0.0189(8) -0.0031(6) 0.0015(6) 0.0018(6)
C11 0.0217(11) 0.0142(9) 0.0220(10) 0.0026(7) 0.0032(8) 0.0039(7)
O11 0.0236(8) 0.0284(8) 0.0241(7) -0.0071(6) 0.0053(6) 0.0065(6)
C12 0.0148(10) 0.0151(9) 0.0240(10) 0.0021(7) 0.0042(8) 0.0022(7)
O12 0.0262(8) 0.0249(8) 0.0214(7) -0.0022(6) 0.0062(6) 0.0058(6)
C13 0.0181(10) 0.0117(9) 0.0241(10) 0.0013(7) 0.0035(8) 0.0018(7)
C14 0.0186(11) 0.0155(9) 0.0293(11) -0.0017(7) 0.0035(8) 0.0013(8)
C15 0.0195(11) 0.0190(10) 0.0353(12) -0.0016(8) -0.0026(9) -0.0039(9)
C16 0.0289(13) 0.0243(11) 0.0259(11) 0.0011(9) -0.0058(9) -0.0011(9)
C17 0.0275(12) 0.0217(10) 0.0237(11) 0.0007(8) 0.0020(9) 0.0025(8)
C18 0.0176(10) 0.0151(9) 0.0207(10) 0.0006(7) 0.0011(7) 0.0010(7)
S21 0.0175(3) 0.0222(3) 0.0195(2) 0.00001(18) 0.00318(19) 0.00432(18)
N21 0.0162(9) 0.0225(9) 0.0202(8) -0.0029(6) 0.0037(6) 0.0001(6)
C21 0.0191(11) 0.0164(9) 0.0232(10) -0.0010(8) 0.0035(8) -0.0004(7)
O21 0.0198(8) 0.0284(8) 0.0298(8) -0.0086(6) 0.0041(6) -0.0044(6)
C22 0.0190(11) 0.0167(9) 0.0236(10) -0.0006(7) 0.0012(8) 0.0015(8)
O22 0.0241(8) 0.0356(9) 0.0236(8) -0.0083(6) 0.0004(6) -0.0037(6)
C23 0.0200(11) 0.0134(9) 0.0214(10) 0.0004(7) 0.0020(8) 0.0019(7)
C24 0.0201(11) 0.0185(10) 0.0258(10) -0.0037(8) 0.0037(8) -0.0007(8)
C25 0.0257(12) 0.0187(10) 0.0286(11) -0.0023(8) 0.0098(9) -0.0025(8)
C26 0.0279(12) 0.0221(10) 0.0241(11) -0.0019(8) 0.0074(9) -0.0040(8)
C27 0.0238(12) 0.0228(10) 0.0256(10) -0.0053(8) 0.0029(8) -0.0061(8)
C28 0.0191(11) 0.0139(9) 0.0247(10) -0.0011(7) 0.0040(8) -0.0008(7)
S31 0.0245(3) 0.0304(3) 0.0297(3) 0.0057(2) -0.0014(2) -0.0088(2)
N31 0.0265(10) 0.0198(9) 0.0265(9) 0.0045(7) 0.0047(7) -0.0018(7)
C31 0.0191(11) 0.0185(10) 0.0331(11) 0.0022(8) 0.0070(8) 0.0023(8)
O31 0.0460(10) 0.0151(7) 0.0448(10) 0.0023(6) 0.0139(8) 0.0031(7)
C32 0.0194(11) 0.0211(10) 0.0288(11) 0.0044(8) 0.0060(8) 0.0040(8)
O32 0.0432(10) 0.0317(9) 0.0295(9) 0.0061(7) 0.0076(7) 0.0090(7)
C33 0.0173(11) 0.0183(10) 0.0258(10) 0.0029(8) 0.0074(8) 0.0014(8)
C34 0.0239(12) 0.0169(10) 0.0416(13) 0.0006(8) 0.0134(9) 0.0000(9)
C35 0.0291(13) 0.0257(11) 0.0376(13) -0.0007(9) 0.0126(10) -0.0110(9)
C36 0.0319(14) 0.0384(13) 0.0280(12) 0.0002(10) 0.0121(10) -0.0068(9)
C37 0.0303(13) 0.0258(11) 0.0288(11) 0.0038(9) 0.0115(9) 0.0049(9)
C38 0.0201(11) 0.0177(9) 0.0285(11) 0.0038(8) 0.0101(8) 0.0019(8)
S41 0.0291(3) 0.0234(3) 0.0201(3) 0.0061(2) 0.0045(2) 0.00362(19)
N41 0.0244(9) 0.0193(8) 0.0167(8) 0.0032(7) 0.0025(6) 0.0000(6)
C41 0.0188(11) 0.0202(10) 0.0212(10) -0.0023(8) 0.0030(8) -0.0003(8)
O41 0.0405(10) 0.0227(8) 0.0224(8) 0.0003(6) 0.0025(7) -0.0049(6)
C42 0.0140(10) 0.0212(10) 0.0214(10) -0.0017(7) 0.0047(8) -0.0020(8)
O42 0.0284(8) 0.0299(8) 0.0170(7) -0.0001(6) 0.0040(6) -0.0039(6)
C43 0.0135(10) 0.0198(10) 0.0231(10) -0.0018(7) 0.0036(7) 0.0005(8)
C44 0.0236(12) 0.0194(10) 0.0298(11) -0.0011(8) 0.0035(9) -0.0031(8)
C45 0.0253(12) 0.0206(10) 0.0357(12) 0.0018(8) 0.0026(9) 0.0041(9)
C46 0.0249(12) 0.0279(11) 0.0262(11) -0.0012(9) -0.0028(9) 0.0074(9)
C47 0.0263(12) 0.0245(11) 0.0213(10) -0.0047(8) -0.0009(8) 0.0001(8)
C48 0.0175(11) 0.0192(9) 0.0214(10) -0.0027(7) 0.0039(8) 0.0003(8)

loop_
_atom_type_symbol
_atom_type_description
_atom_type_scat_dispersion_real
_atom_type_scat_dispersion_imag
_atom_type_scat_source
C C 0.0033 0.0016 'International Tables Vol C Tables 4.2.6.8 and 6.1.1.4'
H H 0.0000 0.0000 'International Tables Vol C Tables 4.2.6.8 and 6.1.1.4'
N N 0.0061 0.0033 'International Tables Vol C Tables 4.2.6.8 and 6.1.1.4'
O O 0.0106 0.0060 'International Tables Vol C Tables 4.2.6.8 and 6.1.1.4'
S S 0.1246 0.1234 'International Tables Vol C Tables 4.2.6.8 and 6.1.1.4'

loop_
_geom_angle_atom_site_label_1
_geom_angle_atom_site_label_2
_geom_angle_atom_site_label_3
_geom_angle
_geom_angle_publ_flag
N11 S11 S21 103.37(6) no
C11 N11 C12 111.9(2) no
C11 N11 S11 123.3(2) no
C12 N11 S11 124.0(2) no
O11 C11 N11 124.5(2) no
O11 C11 C18 130.1(2) no
N11 C11 C18 105.4(2) no
O12 C12 N11 124.6(2) no
O12 C12 C13 131.0(2) no
N11 C12 C13 104.4(2) no
C14 C13 C18 121.7(2) no
C14 C13 C12 128.8(2) no
C18 C13 C12 109.5(2) no
C13 C14 C15 117.0(2) no
C13 C14 H14 121.5 no
C15 C14 H14 121.5 no
C14 C15 C16 121.6(2) no
C14 C15 H15 119.2 no
C16 C15 H15 119.2 no
C15 C16 C17 121.1(2) no
C15 C16 H16 119.5 no
C17 C16 H16 119.5 no
C18 C17 C16 117.4(2) no
C18 C17 H17 121.3 no
C16 C17 H17 121.3 no
C17 C18 C13 121.3(2) no
C17 C18 C11 129.9(2) no
C13 C18 C11 108.9(2) no
N21 S21 S11 104.36(6) no
C21 N21 C22 111.6(2) no
C21 N21 S21 123.3(2) no
C22 N21 S21 125.0(2) no
O21 C21 N21 124.8(2) no
O21 C21 C28 129.6(2) no
N21 C21 C28 105.6(2) no
O22 C22 N21 124.7(2) no
O22 C22 C23 130.2(2) no
N21 C22 C23 105.2(2) no
C24 C23 C28 121.6(2) no
C24 C23 C22 129.4(2) no
C28 C23 C22 109.0(2) no
C23 C24 C25 116.5(2) no
C23 C24 H24 121.8 no
C25 C24 H24 121.8 no
C26 C25 C24 121.9(2) no
C26 C25 H25 119.0 no
C24 C25 H25 119.0 no
C25 C26 C27 121.2(2) no
C25 C26 H26 119.4 no
C27 C26 H26 119.4 no
C28 C27 C26 117.1(2) no
C28 C27 H27 121.4 no
C26 C27 H27 121.4 no
C27 C28 C23 121.6(2) no
C27 C28 C21 129.8(2) no
C23 C28 C21 108.6(2) no
N31 S31 S41 103.41(6) no
C32 N31 C31 111.1(2) no
C32 N31 S31 123.4(2) no
C31 N31 S31 124.4(2) no
O31 C31 N31 124.5(2) no
O31 C31 C38 130.2(2) no
N31 C31 C38 105.3(2) no
O32 C32 N31 124.7(2) no
O32 C32 C33 129.6(2) no
N31 C32 C33 105.6(2) no
C34 C33 C38 121.6(2) no
C34 C33 C32 129.2(2) no
C38 C33 C32 109.2(2) no
C35 C34 C33 117.2(2) no
C35 C34 H34 121.4 no
C33 C34 H34 121.4 no
C34 C35 C36 121.5(2) no
C34 C35 H35 119.2 no
C36 C35 H35 119.2 no
C37 C36 C35 120.7(2) no
C37 C36 H36 119.6 no
C35 C36 H36 119.6 no
C38 C37 C36 117.7(2) no
C38 C37 H37 121.2 no
C36 C37 H37 121.2 no
C37 C38 C33 121.3(2) no
C37 C38 C31 130.0(2) no
C33 C38 C31 108.8(2) no
N41 S41 S31 105.98(6) no
C41 N41 C42 111.9(2) no
C41 N41 S41 124.3(2) no
C42 N41 S41 123.4(2) no
O41 C41 N41 124.9(2) no
O41 C41 C48 130.0(2) no
N41 C41 C48 105.1(2) no
O42 C42 N41 125.3(2) no
O42 C42 C43 130.0(2) no
N41 C42 C43 104.7(2) no
C48 C43 C44 121.7(2) no
C48 C43 C42 109.5(2) no
C44 C43 C42 128.8(2) no
C43 C44 C45 116.7(2) no
C43 C44 H44 121.7 no
C45 C44 H44 121.7 no
C46 C45 C44 121.5(2) no
C46 C45 H45 119.3 no
C44 C45 H45 119.3 no
C45 C46 C47 121.5(2) no
C45 C46 H46 119.3 no
C47 C46 H46 119.3 no
C48 C47 C46 117.1(2) no
C48 C47 H47 121.5 no
C46 C47 H47 121.5 no
C47 C48 C43 121.7(2) no
C47 C48 C41 129.6(2) no
C43 C48 C41 108.7(2) no

loop_
_geom_bond_atom_site_label_1
_geom_bond_atom_site_label_2
_geom_bond_distance
_geom_bond_publ_flag
S11 N11 1.681(2) no
S11 S21 2.0382(7) no
N11 C11 1.424(2) no
N11 C12 1.433(2) no
C11 O11 1.211(2) no
C11 C18 1.478(3) no
C12 O12 1.200(2) no
C12 C13 1.486(3) no
C13 C14 1.386(3) no
C13 C18 1.394(3) no
C14 C15 1.391(3) no
C14 H14 0.9500 no
C15 C16 1.392(3) no
C15 H15 0.9500 no
C16 C17 1.395(3) no
C16 H16 0.9500 no
C17 C18 1.384(3) no
C17 H17 0.9500 no
S21 N21 1.694(2) no
N21 C21 1.420(2) no
N21 C22 1.425(3) no
C21 O21 1.206(2) no
C21 C28 1.486(3) no
C22 O22 1.200(2) no
C22 C23 1.486(3) no
C23 C24 1.385(3) no
C23 C28 1.396(3) no
C24 C25 1.395(3) no
C24 H24 0.9500 no
C25 C26 1.387(3) no
C25 H25 0.9500 no
C26 C27 1.390(3) no
C26 H26 0.9500 no
C27 C28 1.379(3) no
C27 H27 0.9500 no
S31 N31 1.692(2) no
S31 S41 2.0298(8) no
N31 C32 1.426(2) no
N31 C31 1.431(2) no
C31 O31 1.202(2) no
C31 C38 1.486(3) no
C32 O32 1.205(2) no
C32 C33 1.476(3) no
C33 C34 1.383(3) no
C33 C38 1.393(3) no
C34 C35 1.382(3) no
C34 H34 0.9500 no
C35 C36 1.399(3) no
C35 H35 0.9500 no
C36 C37 1.391(3) no
C36 H36 0.9500 no
C37 C38 1.377(3) no
C37 H37 0.9500 no
S41 N41 1.694(2) no
N41 C41 1.422(2) no
N41 C42 1.425(2) no
C41 O41 1.206(2) no
C41 C48 1.484(3) no
C42 O42 1.199(2) no
C42 C43 1.483(3) no
C43 C48 1.387(3) no
C43 C44 1.388(3) no
C44 C45 1.395(3) no
C44 H44 0.9500 no
C45 C46 1.388(3) no
C45 H45 0.9500 no
C46 C47 1.390(3) no
C46 H46 0.9500 no
C47 C48 1.383(3) no
C47 H47 0.9500 no

loop_
_geom_hbond_atom_site_label_D
_geom_hbond_atom_site_label_H
_geom_hbond_atom_site_label_A
_geom_hbond_site_symmetry_A
_geom_hbond_distance_DH
_geom_hbond_distance_HA
_geom_hbond_distance_DA
_geom_hbond_angle_DHA
_geom_hbond_publ_flag
C14 H14 O21 3_575 0.95 2.53 3.358(2) 146 y
C16 H16 O32 . 0.95 2.37 3.245(2) 153 y
C34 H34 O31 1_565 0.95 2.45 3.198(3) 136 y
C45 H45 O41 1_545 0.95 2.53 3.175(3) 126 y

loop_
_geom_torsion_atom_site_label_1
_geom_torsion_atom_site_label_2
_geom_torsion_atom_site_label_3
_geom_torsion_atom_site_label_4
_geom_torsion
_geom_torsion_publ_flag
S21 S11 N11 C11 93.4(2) no
S21 S11 N11 C12 -75.4(2) no
C12 N11 C11 O11 176.2(2) no
S11 N11 C11 O11 6.2(3) no
C12 N11 C11 C18 -2.8(2) no
S11 N11 C11 C18 -172.8(2) no
C11 N11 C12 O12 -176.7(2) no
S11 N11 C12 O12 -6.7(3) no
C11 N11 C12 C13 2.4(2) no
S11 N11 C12 C13 172.4(2) no
O12 C12 C13 C14 -0.7(3) no
N11 C12 C13 C14 -179.7(2) no
O12 C12 C13 C18 177.9(2) no
N11 C12 C13 C18 -1.1(2) no
C18 C13 C14 C15 0.2(3) no
C12 C13 C14 C15 178.7(2) no
C13 C14 C15 C16 0.7(3) no
C14 C15 C16 C17 -0.8(3) no
C15 C16 C17 C18 -0.1(3) no
C16 C17 C18 C13 1.1(3) no
C16 C17 C18 C11 -178.1(2) no
C14 C13 C18 C17 -1.2(3) no
C12 C13 C18 C17 -179.9(2) no
C14 C13 C18 C11 178.1(2) no
C12 C13 C18 C11 -0.6(2) no
O11 C11 C18 C17 2.4(3) no
N11 C11 C18 C17 -178.8(2) no
O11 C11 C18 C13 -176.9(2) no
N11 C11 C18 C13 2.0(2) no
N11 S11 S21 N21 -80.06(8) no
S11 S21 N21 C21 85.3(2) no
S11 S21 N21 C22 -92.1(2) no
C22 N21 C21 O21 178.5(2) no
S21 N21 C21 O21 0.8(3) no
C22 N21 C21 C28 -2.0(2) no
S21 N21 C21 C28 -179.7(2) no
C21 N21 C22 O22 -177.4(2) no
S21 N21 C22 O22 0.2(3) no
C21 N21 C22 C23 2.8(2) no
S21 N21 C22 C23 -179.6(2) no
O22 C22 C23 C24 -1.4(3) no
N21 C22 C23 C24 178.4(2) no
O22 C22 C23 C28 177.7(2) no
N21 C22 C23 C28 -2.5(2) no
C28 C23 C24 C25 -0.6(3) no
C22 C23 C24 C25 178.3(2) no
C23 C24 C25 C26 -0.9(3) no
C24 C25 C26 C27 1.6(3) no
C25 C26 C27 C28 -0.6(3) no
C26 C27 C28 C23 -0.9(3) no
C26 C27 C28 C21 -179.7(2) no
C24 C23 C28 C27 1.6(3) no
C22 C23 C28 C27 -177.6(2) no
C24 C23 C28 C21 -179.5(2) no
C22 C23 C28 C21 1.4(2) no
O21 C21 C28 C27 -1.4(3) no
N21 C21 C28 C27 179.2(2) no
O21 C21 C28 C23 179.7(2) no
N21 C21 C28 C23 0.3(2) no
S41 S31 N31 C32 75.7(2) no
S41 S31 N31 C31 -91.1(2) no
C32 N31 C31 O31 -177.6(2) no
S31 N31 C31 O31 -9.4(3) no
C32 N31 C31 C38 2.2(2) no
S31 N31 C31 C38 170.4(2) no
C31 N31 C32 O32 174.4(2) no
S31 N31 C32 O32 6.1(3) no
C31 N31 C32 C33 -3.1(2) no
S31 N31 C32 C33 -171.4(2) no
O32 C32 C33 C34 2.6(4) no
N31 C32 C33 C34 179.9(2) no
O32 C32 C33 C38 -174.5(2) no
N31 C32 C33 C38 2.8(2) no
C38 C33 C34 C35 1.4(3) no
C32 C33 C34 C35 -175.5(2) no
C33 C34 C35 C36 -1.2(3) no
C34 C35 C36 C37 -0.1(3) no
C35 C36 C37 C38 1.1(3) no
C36 C37 C38 C33 -1.0(3) no
C36 C37 C38 C31 177.3(2) no
C34 C33 C38 C37 -0.3(3) no
C32 C33 C38 C37 177.1(2) no
C34 C33 C38 C31 -178.9(2) no
C32 C33 C38 C31 -1.5(2) no
O31 C31 C38 C37 0.9(4) no
N31 C31 C38 C37 -178.8(2) no
O31 C31 C38 C33 179.4(2) no
N31 C31 C38 C33 -0.4(2) no
N31 S31 S41 N41 86.72(9) no
S31 S41 N41 C41 -86.9(2) no
S31 S41 N41 C42 100.8(2) no
C42 N41 C41 O41 177.7(2) no
S41 N41 C41 O41 4.7(3) no
C42 N41 C41 C48 -1.9(2) no
S41 N41 C41 C48 -174.9(2) no
C41 N41 C42 O42 -175.4(2) no
S41 N41 C42 O42 -2.4(3) no
C41 N41 C42 C43 2.4(2) no
S41 N41 C42 C43 175.4(2) no
O42 C42 C43 C48 175.7(2) no
N41 C42 C43 C48 -1.9(2) no
O42 C42 C43 C44 -4.5(3) no
N41 C42 C43 C44 177.8(2) no
C48 C43 C44 C45 0.5(3) no
C42 C43 C44 C45 -179.2(2) no
C43 C44 C45 C46 -0.5(3) no
C44 C45 C46 C47 0.3(3) no
C45 C46 C47 C48 -0.1(3) no
C46 C47 C48 C43 0.1(3) no
C46 C47 C48 C41 178.4(2) no
C44 C43 C48 C47 -0.3(3) no
C42 C43 C48 C47 179.4(2) no
C44 C43 C48 C41 -178.9(2) no
C42 C43 C48 C41 0.8(2) no
O41 C41 C48 C47 2.6(4) no
N41 C41 C48 C47 -177.9(2) no
O41 C41 C48 C43 -179.0(2) no
N41 C41 C48 C43 0.6(2) no

loop_
_cod_related_entry_id
_cod_related_entry_database
_cod_related_entry_code
1 ChemSpider 2080486
